data_1557991
loop_
_publ_author_name
'Deolka, Shubham'
'Rivada-Wheelaghan, Orestes'
'Aristiz\'abal, Sandra L.'
'Fayzullin, Robert R.'
'Pal, Shrinwantu'
'Nozaki, Kyoko'
'Khaskin, Eugene'
'Khusnutdinova, Julia R.'

_publ_section_title
;
 Metal--metal cooperative bond activation by heterobimetallic alkyl, aryl,
 and acetylide PtII/CuI complexes
;
_journal_issue 21
_journal_name_full 'Chemical Science'
_journal_page_first 5494
_journal_page_last 5502
_journal_paper_doi 10.1039/D0SC00646G
_journal_volume 11
_journal_year 2020
_chemical_formula_moiety 'C26 H39 Cu N4 O P Pt 1+, B F4 1-, C4 H8 O'
_chemical_formula_sum 'C30 H47 B Cu F4 N4 O2 P Pt'
_chemical_formula_weight 872.12
_space_group_crystal_system monoclinic
_space_group_IT_number 14
_space_group_name_Hall '-P 2ybc'
_space_group_name_H-M_alt 'P 1 21/c 1'
_atom_sites_solution_hydrogens geom
_audit_creation_method SHELXL-2018/3
_audit_update_record
;
2020-01-02 deposited with the CCDC.	2020-04-30 downloaded from the CCDC.
;
_cell_angle_alpha 90
_cell_angle_beta 90.445(3)
_cell_angle_gamma 90
_cell_formula_units_Z 4
_cell_length_a 9.1729(4)
_cell_length_b 30.0139(10)
_cell_length_c 12.3335(3)
_cell_measurement_reflns_used 12423
_cell_measurement_temperature 96(2)
_cell_measurement_theta_max 75.1150
_cell_measurement_theta_min 2.9520
_cell_volume 3395.5(2)
_computing_cell_refinement 'CrysAlisPro 1.171.39.46 (Rigaku OD, 2018)'
_computing_data_collection 'CrysAlisPro 1.171.39.46 (Rigaku OD, 2018)'
_computing_data_reduction 'CrysAlisPro 1.171.39.46 (Rigaku OD, 2018)'
_computing_molecular_graphics
;
WinGX (Farrugia, 2012); Olex2 (Dolomanov et al., 2009);
ORTEP-3 (Farrugia, 2012); PLATON (Spek, 2009)
;
_computing_publication_material 'enCIFer (Allen, 2004)'
_computing_structure_refinement 'SHELXL-2018/3 (Sheldrick, 2015)'
_computing_structure_solution 'SHELXT-2018/2 (Sheldrick, 2015)'
_diffrn_ambient_temperature 96(2)
_diffrn_measured_fraction_theta_full 0.992
_diffrn_measured_fraction_theta_max 0.992
_diffrn_measurement_device_type 'XtaLAB Pro: Kappa dual offset/far'
_diffrn_measurement_method '\w scans'
_diffrn_radiation_probe x-ray
_diffrn_radiation_type CuK\a
_diffrn_radiation_wavelength 1.54184
_diffrn_reflns_av_R_equivalents 0.0569
_diffrn_reflns_av_unetI/netI 0.0343
_diffrn_reflns_Laue_measured_fraction_full 0.992
_diffrn_reflns_Laue_measured_fraction_max 0.992
_diffrn_reflns_limit_h_max 11
_diffrn_reflns_limit_h_min -9
_diffrn_reflns_limit_k_max 36
_diffrn_reflns_limit_k_min -36
_diffrn_reflns_limit_l_max 14
_diffrn_reflns_limit_l_min -14
_diffrn_reflns_number 30688
_diffrn_reflns_point_group_measured_fraction_full 0.992
_diffrn_reflns_point_group_measured_fraction_max 0.992
_diffrn_reflns_theta_full 67.684
_diffrn_reflns_theta_max 68.233
_diffrn_reflns_theta_min 2.945
_diffrn_source 'microfocus sealed X-ray tube'
_exptl_absorpt_coefficient_mu 9.284
_exptl_absorpt_correction_T_max 1.000
_exptl_absorpt_correction_T_min 0.528
_exptl_absorpt_correction_type gaussian
_exptl_absorpt_process_details
;
CrysAlisPro 1.171.39.46 (Rigaku Oxford Diffraction, 2018).
Numerical absorption correction based on gaussian integration over
a multifaceted crystal model. Empirical absorption correction using
spherical harmonics, frame scaling and detector area scaling,
implemented in SCALE3 ABSPACK scaling algorithm.
;
_exptl_crystal_colour yellow
_exptl_crystal_density_diffrn 1.706
_exptl_crystal_description plate
_exptl_crystal_F_000 1736
_exptl_crystal_recrystallization_method 'slow evaporation of a THF solution at -30\%C'
_exptl_crystal_size_max 0.097
_exptl_crystal_size_mid 0.022
_exptl_crystal_size_min 0.016
_refine_diff_density_max 4.359
_refine_diff_density_min -2.792
_refine_diff_density_rms 0.221
_refine_ls_extinction_method none
_refine_ls_goodness_of_fit_ref 1.048
_refine_ls_hydrogen_treatment constr
_refine_ls_matrix_type full
_refine_ls_number_parameters 452
_refine_ls_number_reflns 6162
_refine_ls_number_restraints 236
_refine_ls_restrained_S_all 1.028
_refine_ls_R_factor_all 0.0943
_refine_ls_R_factor_gt 0.0832
_refine_ls_shift/su_max 0.001
_refine_ls_shift/su_mean 0.000
_refine_ls_structure_factor_coef Fsqd
_refine_ls_weighting_details 'w=1/[\s^2^(Fo^2^)+(0.1508P)^2^+25.7561P] where P=(Fo^2^+2Fc^2^)/3'
_refine_ls_weighting_scheme calc
_refine_ls_wR_factor_gt 0.2262
_refine_ls_wR_factor_ref 0.2402
_reflns_Friedel_coverage 0.000
_reflns_number_gt 5091
_reflns_number_total 6162
_reflns_threshold_expression 'I > 2\s(I)'
_cod_data_source_file d0sc00646g3.cif
_cod_data_source_block jk693
_cod_depositor_comments
;Adding full bibliography for 1557987--1557994.cif.

 Adding full bibliography for 1557987--1557994.cif.
;
_cod_original_sg_symbol_H-M 'P 21/c'
_cod_database_code 1557991
_shelx_shelxl_version_number 2018/3
_shelx_space_group_comment
;
The symmetry employed for this shelxl refinement is uniquely defined
by the following loop, which should always be used as a source of
symmetry information in preference to the above space-group names.
They are only intended as comments.
;
_shelx_estimated_absorpt_t_min 0.466
_shelx_estimated_absorpt_t_max 0.866

loop_
_space_group_symop_operation_xyz
'x, y, z'
'-x, y+1/2, -z+1/2'
'-x, -y, -z'
'x, -y-1/2, z-1/2'

loop_
_atom_site_label
_atom_site_type_symbol
_atom_site_fract_x
_atom_site_fract_y
_atom_site_fract_z
_atom_site_U_iso_or_equiv
_atom_site_adp_type
_atom_site_occupancy
_atom_site_site_symmetry_order
_atom_site_calc_flag
_atom_site_refinement_flags_posn
_atom_site_refinement_flags_adp
_atom_site_refinement_flags_occupancy
_atom_site_disorder_assembly
_atom_site_disorder_group
Pt1 Pt 0.48436(5) 0.53972(2) 0.30688(3) 0.0524(2) Uani 1 1 d . . . . .
Cu1 Cu 0.6432(3) 0.60949(8) 0.35813(14) 0.0803(6) Uani 1 1 d . . . . .
P1 P 0.2617(3) 0.53258(9) 0.2354(2) 0.0498(6) Uani 1 1 d . . . . .
O1 O 0.1571(9) 0.5383(2) 0.3477(6) 0.0561(19) Uani 1 1 d . . . . .
N2 N 0.7801(13) 0.6647(3) 0.4448(8) 0.064(3) Uani 1 1 d . . . . .
N3 N 0.6800(12) 0.6483(4) 0.2312(8) 0.064(3) Uani 1 1 d . . . . .
N11 N 0.5317(13) 0.6174(3) 0.4991(7) 0.064(3) Uani 1 1 d . . . . .
N12 N 0.3530(12) 0.5703(3) 0.4324(7) 0.058(2) Uani 1 1 d . . . . .
C1 C 0.6963(15) 0.5343(3) 0.3993(8) 0.051(3) Uani 1 1 d . . . . .
H1A H 0.761300 0.558623 0.377555 0.077 Uiso 1 1 calc R U . . .
H1B H 0.742437 0.505669 0.383217 0.077 Uiso 1 1 calc R U . . .
H1C H 0.677427 0.536412 0.477190 0.077 Uiso 1 1 calc R U . . .
C2 C 0.6025(15) 0.5099(5) 0.1868(9) 0.067(3) Uani 1 1 d . . . . .
H2A H 0.608496 0.477790 0.200668 0.101 Uiso 1 1 calc R U . . .
H2B H 0.700890 0.522567 0.185673 0.101 Uiso 1 1 calc R U . . .
H2C H 0.554503 0.515040 0.116651 0.101 Uiso 1 1 calc R U . . .
C11 C 0.728(2) 0.6673(6) 0.5558(11) 0.089(5) Uani 1 1 d . . . . .
H11A H 0.720755 0.699055 0.576531 0.107 Uiso 1 1 calc R U . . .
H11B H 0.802048 0.653331 0.604099 0.107 Uiso 1 1 calc R U . . .
C12 C 0.5841(17) 0.6453(4) 0.5749(9) 0.069(3) Uani 1 1 d . . . . .
C13 C 0.5120(16) 0.6519(5) 0.6729(10) 0.074(4) Uani 1 1 d . . . . .
H13 H 0.557039 0.668856 0.728967 0.088 Uiso 1 1 calc R U . . .
C14 C 0.3723(17) 0.6336(5) 0.6887(9) 0.069(3) Uani 1 1 d . . . . .
H14 H 0.318211 0.639805 0.752289 0.083 Uiso 1 1 calc R U . . .
C15 C 0.3157(17) 0.6056(4) 0.6067(9) 0.066(3) Uani 1 1 d . . . . .
C16 C 0.1748(17) 0.5881(4) 0.6103(10) 0.068(3) Uani 1 1 d . . . . .
H16 H 0.116747 0.592170 0.673012 0.082 Uiso 1 1 calc R U . . .
C17 C 0.1206(16) 0.5651(4) 0.5228(10) 0.065(3) Uani 1 1 d . . . . .
H17 H 0.022920 0.554577 0.521173 0.078 Uiso 1 1 calc R U . . .
C18 C 0.2152(15) 0.5576(4) 0.4359(9) 0.058(3) Uani 1 1 d . . . . .
C19 C 0.4038(15) 0.5981(4) 0.5149(8) 0.058(3) Uani 1 1 d . . . . .
C21 C 0.938(2) 0.6658(7) 0.4396(15) 0.107(6) Uani 1 1 d . . . . .
H21A H 0.978313 0.640670 0.480679 0.161 Uiso 1 1 calc R U . . .
H21B H 0.973728 0.693818 0.470799 0.161 Uiso 1 1 calc R U . . .
H21C H 0.968409 0.663680 0.363803 0.161 Uiso 1 1 calc R U . . .
C31 C 0.726(2) 0.6989(4) 0.3761(10) 0.093(6) Uani 1 1 d . . . . .
H31A H 0.782030 0.726618 0.390395 0.111 Uiso 1 1 calc R U . . .
H31B H 0.623095 0.704760 0.393740 0.111 Uiso 1 1 calc R U . . .
C32 C 0.737(2) 0.6876(4) 0.2582(10) 0.078(4) Uani 1 1 d . . . . .
C33 C 0.798(3) 0.7146(5) 0.1832(13) 0.114(8) Uani 1 1 d . . . . .
H33 H 0.836704 0.742752 0.203809 0.137 Uiso 1 1 calc R U . . .
C34 C 0.802(3) 0.7006(5) 0.0742(11) 0.100(6) Uani 1 1 d . . . . .
H34 H 0.849579 0.718097 0.020570 0.120 Uiso 1 1 calc R U . . .
C35 C 0.7384(18) 0.6619(4) 0.0486(10) 0.073(4) Uani 1 1 d . . . . .
H35 H 0.736519 0.652452 -0.024855 0.088 Uiso 1 1 calc R U . . .
C36 C 0.6747(16) 0.6354(5) 0.1268(9) 0.068(3) Uani 1 1 d . . . . .
H36 H 0.627738 0.608359 0.107020 0.081 Uiso 1 1 calc R U . . .
C41 C 0.1909(15) 0.5786(4) 0.1502(10) 0.063(3) Uani 1 1 d . . . . .
C42 C 0.2361(17) 0.6230(4) 0.2056(11) 0.070(3) Uani 1 1 d . . . . .
H42A H 0.187114 0.625522 0.275665 0.105 Uiso 1 1 calc R U . . .
H42B H 0.207790 0.648053 0.159193 0.105 Uiso 1 1 calc R U . . .
H42C H 0.341957 0.623309 0.217012 0.105 Uiso 1 1 calc R U . . .
C43 C 0.0271(18) 0.5808(6) 0.1347(18) 0.097(5) Uani 1 1 d . . . . .
H43A H 0.002148 0.606433 0.089065 0.146 Uiso 1 1 calc R U . . .
H43B H -0.019728 0.583908 0.205416 0.146 Uiso 1 1 calc R U . . .
H43C H -0.007080 0.553364 0.099550 0.146 Uiso 1 1 calc R U . . .
C44 C 0.270(2) 0.5772(5) 0.0409(10) 0.082(4) Uani 1 1 d . . . . .
H44A H 0.375505 0.575505 0.053644 0.124 Uiso 1 1 calc R U . . .
H44B H 0.247110 0.604165 -0.000518 0.124 Uiso 1 1 calc R U . . .
H44C H 0.238029 0.550918 -0.000092 0.124 Uiso 1 1 calc R U . . .
C51 C 0.1935(14) 0.4765(4) 0.1937(9) 0.056(3) Uani 1 1 d . . . . .
C52 C 0.0300(14) 0.4734(5) 0.1844(11) 0.064(3) Uani 1 1 d . . . . .
H52A H 0.002167 0.442755 0.165815 0.096 Uiso 1 1 calc R U . . .
H52B H -0.004776 0.493675 0.127638 0.096 Uiso 1 1 calc R U . . .
H52C H -0.013898 0.481604 0.253788 0.096 Uiso 1 1 calc R U . . .
C53 C 0.2459(17) 0.4441(4) 0.2831(10) 0.067(3) Uani 1 1 d . . . . .
H53A H 0.350388 0.448529 0.296382 0.100 Uiso 1 1 calc R U . . .
H53B H 0.228440 0.413368 0.259766 0.100 Uiso 1 1 calc R U . . .
H53C H 0.192149 0.449953 0.350008 0.100 Uiso 1 1 calc R U . . .
C54 C 0.2665(19) 0.4620(5) 0.0869(11) 0.074(4) Uani 1 1 d . . . . .
H54A H 0.243520 0.483658 0.029818 0.110 Uiso 1 1 calc R U . . .
H54B H 0.230069 0.432574 0.065546 0.110 Uiso 1 1 calc R U . . .
H54C H 0.372421 0.460599 0.097623 0.110 Uiso 1 1 calc R U . . .
B1 B 0.9898(19) 0.6771(5) 0.8027(11) 0.068(4) Uani 1 1 d . . . . .
F1 F 0.8465(13) 0.6663(5) 0.7987(7) 0.123(4) Uani 1 1 d . . . . .
F2 F 1.0435(11) 0.6837(3) 0.6990(6) 0.088(2) Uani 1 1 d . . . . .
F3 F 1.0027(13) 0.7158(3) 0.8597(8) 0.103(3) Uani 1 1 d . . . . .
F4 F 1.0706(15) 0.6444(3) 0.8522(8) 0.117(4) Uani 1 1 d . . . . .
O21 O 0.458(2) 0.7743(7) 0.3936(14) 0.104(5) Uani 0.67(2) 1 d D U P A 1
C211 C 0.399(3) 0.7775(10) 0.503(2) 0.108(5) Uani 0.67(2) 1 d D U P A 1
H21D H 0.366112 0.808266 0.517282 0.129 Uiso 0.67(2) 1 calc R U P A 1
H21E H 0.475121 0.769519 0.556809 0.129 Uiso 0.67(2) 1 calc R U P A 1
C212 C 0.276(3) 0.7463(10) 0.509(2) 0.100(5) Uani 0.67(2) 1 d D U P A 1
H21F H 0.182483 0.762825 0.510022 0.119 Uiso 0.67(2) 1 calc R U P A 1
H21G H 0.283126 0.728260 0.576386 0.119 Uiso 0.67(2) 1 calc R U P A 1
C213 C 0.284(3) 0.7174(10) 0.412(2) 0.099(5) Uani 0.67(2) 1 d D U P A 1
H21H H 0.185361 0.710317 0.384657 0.119 Uiso 0.67(2) 1 calc R U P A 1
H21I H 0.335201 0.689194 0.429902 0.119 Uiso 0.67(2) 1 calc R U P A 1
C214 C 0.367(3) 0.7433(11) 0.3313(18) 0.100(5) Uani 0.67(2) 1 d D U P A 1
H21J H 0.428496 0.723337 0.286969 0.120 Uiso 0.67(2) 1 calc R U P A 1
H21K H 0.299824 0.759755 0.282484 0.120 Uiso 0.67(2) 1 calc R U P A 1
O22 O 0.367(6) 0.7696(13) 0.361(3) 0.104(5) Uani 0.33(2) 1 d D U P A 2
C221 C 0.343(8) 0.7817(13) 0.474(3) 0.102(6) Uani 0.33(2) 1 d D U P A 2
H22A H 0.252540 0.799412 0.480839 0.122 Uiso 0.33(2) 1 calc R U P A 2
H22B H 0.425830 0.799589 0.502051 0.122 Uiso 0.33(2) 1 calc R U P A 2
C222 C 0.331(8) 0.7394(16) 0.534(3) 0.101(6) Uani 0.33(2) 1 d D U P A 2
H22C H 0.239466 0.738770 0.575686 0.121 Uiso 0.33(2) 1 calc R U P A 2
H22D H 0.414130 0.735959 0.584557 0.121 Uiso 0.33(2) 1 calc R U P A 2
C223 C 0.331(7) 0.7030(12) 0.452(4) 0.095(6) Uani 0.33(2) 1 d D U P A 2
H22E H 0.425256 0.686796 0.454457 0.114 Uiso 0.33(2) 1 calc R U P A 2
H22F H 0.251604 0.681616 0.466775 0.114 Uiso 0.33(2) 1 calc R U P A 2
C224 C 0.310(7) 0.7245(16) 0.346(3) 0.096(6) Uani 0.33(2) 1 d D U P A 2
H22G H 0.363554 0.708457 0.289101 0.116 Uiso 0.33(2) 1 calc R U P A 2
H22H H 0.205002 0.725354 0.326386 0.116 Uiso 0.33(2) 1 calc R U P A 2

loop_
_atom_site_aniso_label
_atom_site_aniso_U_11
_atom_site_aniso_U_22
_atom_site_aniso_U_33
_atom_site_aniso_U_23
_atom_site_aniso_U_13
_atom_site_aniso_U_12
Pt1 0.0657(4) 0.0596(3) 0.0319(3) 0.00346(16) 0.0049(2) 0.0036(2)
Cu1 0.1060(16) 0.0935(14) 0.0416(9) 0.0026(9) 0.0092(9) -0.0335(12)
P1 0.0615(16) 0.0514(14) 0.0366(13) 0.0027(10) 0.0068(11) 0.0004(12)
O1 0.068(5) 0.061(5) 0.039(4) 0.003(3) 0.012(4) 0.000(4)
N2 0.090(8) 0.055(5) 0.048(5) 0.005(4) -0.004(5) -0.007(5)
N3 0.078(7) 0.067(6) 0.046(5) 0.006(4) 0.008(5) 0.015(5)
N11 0.093(8) 0.060(5) 0.039(5) -0.001(4) 0.001(5) -0.007(5)
N12 0.088(7) 0.052(5) 0.035(4) 0.005(4) 0.013(4) 0.005(5)
C1 0.095(9) 0.034(4) 0.026(4) 0.005(3) -0.006(5) 0.002(5)
C2 0.075(8) 0.081(8) 0.045(6) 0.000(6) 0.016(5) 0.010(7)
C11 0.129(14) 0.088(10) 0.050(7) 0.000(7) -0.006(8) -0.038(10)
C12 0.106(10) 0.069(7) 0.033(5) 0.007(5) -0.001(6) -0.006(7)
C13 0.089(10) 0.088(9) 0.043(6) -0.012(6) -0.011(6) 0.006(8)
C14 0.094(10) 0.079(8) 0.035(5) -0.004(5) 0.015(6) 0.004(7)
C15 0.107(10) 0.052(6) 0.039(5) 0.003(5) 0.006(6) 0.014(7)
C16 0.102(10) 0.057(6) 0.046(6) 0.009(5) 0.024(6) 0.004(7)
C17 0.084(9) 0.048(6) 0.062(7) 0.005(5) 0.021(6) 0.011(6)
C18 0.079(8) 0.045(5) 0.049(6) 0.012(5) 0.012(5) 0.004(5)
C19 0.087(8) 0.048(5) 0.038(5) 0.009(4) 0.006(5) 0.012(6)
C21 0.125(15) 0.105(13) 0.091(12) -0.040(10) -0.031(11) 0.028(12)
C31 0.184(18) 0.044(6) 0.049(7) -0.003(5) -0.004(9) 0.028(9)
C32 0.143(14) 0.048(6) 0.044(6) 0.005(5) 0.009(7) 0.017(7)
C33 0.23(2) 0.055(8) 0.058(8) 0.007(6) -0.005(11) -0.022(11)
C34 0.20(2) 0.056(7) 0.048(7) 0.015(6) -0.001(9) -0.014(10)
C35 0.125(12) 0.053(6) 0.041(6) 0.009(5) 0.012(6) 0.019(7)
C36 0.091(9) 0.072(7) 0.040(6) 0.005(5) 0.004(6) 0.014(7)
C41 0.072(8) 0.060(7) 0.057(7) 0.007(5) 0.000(6) 0.000(6)
C42 0.092(10) 0.057(7) 0.060(7) 0.010(6) -0.001(6) 0.004(7)
C43 0.077(10) 0.074(9) 0.139(16) 0.027(10) -0.032(10) 0.002(8)
C44 0.124(13) 0.081(9) 0.042(6) 0.011(6) -0.010(7) 0.016(9)
C51 0.072(7) 0.052(6) 0.043(5) 0.005(5) 0.010(5) -0.001(5)
C52 0.064(8) 0.061(7) 0.068(8) 0.000(6) 0.002(6) -0.011(6)
C53 0.093(10) 0.055(6) 0.051(6) 0.014(5) 0.000(6) -0.003(6)
C54 0.091(10) 0.084(9) 0.046(7) -0.008(6) 0.016(7) -0.014(7)
B1 0.097(12) 0.057(8) 0.049(8) -0.008(6) -0.005(7) -0.019(7)
F1 0.133(9) 0.186(12) 0.049(4) 0.009(6) -0.001(5) -0.066(8)
F2 0.118(7) 0.086(6) 0.060(5) 0.008(4) 0.009(4) -0.014(5)
F3 0.146(9) 0.067(5) 0.096(7) -0.026(5) 0.012(6) -0.012(5)
F4 0.186(11) 0.083(6) 0.081(6) 0.021(5) -0.001(7) 0.027(7)
O21 0.103(11) 0.123(10) 0.087(9) -0.002(8) -0.003(7) -0.019(8)
C211 0.115(12) 0.120(11) 0.089(9) -0.018(9) -0.001(9) -0.016(9)
C212 0.103(12) 0.121(11) 0.074(9) -0.006(8) -0.002(8) -0.011(9)
C213 0.103(11) 0.114(11) 0.080(10) -0.010(8) -0.004(9) -0.016(9)
C214 0.105(11) 0.115(12) 0.079(9) -0.011(8) -0.002(8) -0.011(10)
O22 0.113(12) 0.114(11) 0.086(10) -0.002(9) -0.003(9) -0.018(10)
C221 0.106(13) 0.115(11) 0.084(10) -0.008(9) -0.011(10) -0.012(11)
C222 0.106(14) 0.116(11) 0.080(10) -0.009(9) 0.002(11) -0.013(11)
C223 0.100(13) 0.110(11) 0.074(11) -0.004(9) 0.000(10) -0.012(11)
C224 0.103(14) 0.109(12) 0.078(11) -0.003(10) -0.001(11) -0.012(11)

loop_
_atom_type_symbol
_atom_type_description
_atom_type_scat_dispersion_real
_atom_type_scat_dispersion_imag
_atom_type_scat_source
C C 0.0181 0.0091 'International Tables Vol C Tables 4.2.6.8 and 6.1.1.4'
H H 0.0000 0.0000 'International Tables Vol C Tables 4.2.6.8 and 6.1.1.4'
B B 0.0090 0.0039 'International Tables Vol C Tables 4.2.6.8 and 6.1.1.4'
N N 0.0311 0.0180 'International Tables Vol C Tables 4.2.6.8 and 6.1.1.4'
O O 0.0492 0.0322 'International Tables Vol C Tables 4.2.6.8 and 6.1.1.4'
F F 0.0727 0.0534 'International Tables Vol C Tables 4.2.6.8 and 6.1.1.4'
P P 0.2955 0.4335 'International Tables Vol C Tables 4.2.6.8 and 6.1.1.4'
Cu Cu -1.9646 0.5888 'International Tables Vol C Tables 4.2.6.8 and 6.1.1.4'
Pt Pt -4.5932 6.9264 'International Tables Vol C Tables 4.2.6.8 and 6.1.1.4'

loop_
_geom_angle_atom_site_label_1
_geom_angle_atom_site_label_2
_geom_angle_atom_site_label_3
_geom_angle
_geom_angle_site_symmetry_1
_geom_angle_site_symmetry_3
_geom_angle_publ_flag
C2 Pt1 N12 178.2(5) . . ?
C2 Pt1 P1 99.2(4) . . ?
N12 Pt1 P1 79.1(3) . . ?
C2 Pt1 C1 82.8(5) . . ?
N12 Pt1 C1 98.7(4) . . ?
P1 Pt1 C1 168.1(3) . . ?
C2 Pt1 Cu1 103.1(4) . . ?
N12 Pt1 Cu1 78.5(3) . . ?
P1 Pt1 Cu1 132.61(9) . . ?
C1 Pt1 Cu1 57.3(2) . . ?
N3 Cu1 N11 134.0(4) . . ?
N3 Cu1 N2 81.3(4) . . ?
N11 Cu1 N2 78.4(4) . . ?
N3 Cu1 C1 134.0(4) . . ?
N11 Cu1 C1 91.9(4) . . ?
N2 Cu1 C1 118.1(4) . . ?
N3 Cu1 Pt1 112.1(3) . . ?
N11 Cu1 Pt1 91.0(3) . . ?
N2 Cu1 Pt1 166.5(3) . . ?
C1 Cu1 Pt1 53.4(3) . . ?
O1 P1 C41 100.9(5) . . ?
O1 P1 C51 97.3(5) . . ?
C41 P1 C51 113.6(6) . . ?
O1 P1 Pt1 100.9(3) . . ?
C41 P1 Pt1 118.0(4) . . ?
C51 P1 Pt1 120.0(4) . . ?
C18 O1 P1 118.8(8) . . ?
C31 N2 C21 107.4(14) . . ?
C31 N2 C11 114.3(13) . . ?
C21 N2 C11 111.9(12) . . ?
C31 N2 Cu1 93.3(9) . . ?
C21 N2 Cu1 122.0(9) . . ?
C11 N2 Cu1 106.9(8) . . ?
C32 N3 C36 120.3(11) . . ?
C32 N3 Cu1 113.1(8) . . ?
C36 N3 Cu1 125.5(9) . . ?
C19 N11 C12 118.9(11) . . ?
C19 N11 Cu1 121.7(8) . . ?
C12 N11 Cu1 119.2(9) . . ?
C18 N12 C19 117.6(10) . . ?
C18 N12 Pt1 116.0(8) . . ?
C19 N12 Pt1 126.1(9) . . ?
Pt1 C1 Cu1 69.3(3) . . ?
Pt1 C1 H1A 109.5 . . ?
Cu1 C1 H1A 49.9 . . ?
Pt1 C1 H1B 109.5 . . ?
Cu1 C1 H1B 152.1 . . ?
H1A C1 H1B 109.5 . . ?
Pt1 C1 H1C 109.5 . . ?
Cu1 C1 H1C 96.5 . . ?
H1A C1 H1C 109.5 . . ?
H1B C1 H1C 109.5 . . ?
Pt1 C2 H2A 109.5 . . ?
Pt1 C2 H2B 109.5 . . ?
H2A C2 H2B 109.5 . . ?
Pt1 C2 H2C 109.5 . . ?
H2A C2 H2C 109.5 . . ?
H2B C2 H2C 109.5 . . ?
N2 C11 C12 114.8(11) . . ?
N2 C11 H11A 108.6 . . ?
C12 C11 H11A 108.6 . . ?
N2 C11 H11B 108.6 . . ?
C12 C11 H11B 108.6 . . ?
H11A C11 H11B 107.5 . . ?
N11 C12 C13 121.5(13) . . ?
N11 C12 C11 118.5(12) . . ?
C13 C12 C11 119.9(12) . . ?
C12 C13 C14 120.1(12) . . ?
C12 C13 H13 120.0 . . ?
C14 C13 H13 120.0 . . ?
C15 C14 C13 117.6(12) . . ?
C15 C14 H14 121.2 . . ?
C13 C14 H14 121.2 . . ?
C16 C15 C14 122.5(12) . . ?
C16 C15 C19 120.0(12) . . ?
C14 C15 C19 117.3(14) . . ?
C17 C16 C15 119.6(11) . . ?
C17 C16 H16 120.2 . . ?
C15 C16 H16 120.2 . . ?
C16 C17 C18 117.4(13) . . ?
C16 C17 H17 121.3 . . ?
C18 C17 H17 121.3 . . ?
N12 C18 O1 118.2(10) . . ?
N12 C18 C17 125.2(12) . . ?
O1 C18 C17 116.4(12) . . ?
N11 C19 N12 116.5(10) . . ?
N11 C19 C15 124.1(12) . . ?
N12 C19 C15 119.4(12) . . ?
N2 C21 H21A 109.5 . . ?
N2 C21 H21B 109.5 . . ?
H21A C21 H21B 109.5 . . ?
N2 C21 H21C 109.5 . . ?
H21A C21 H21C 109.5 . . ?
H21B C21 H21C 109.5 . . ?
N2 C31 C32 113.0(11) . . ?
N2 C31 H31A 109.0 . . ?
C32 C31 H31A 109.0 . . ?
N2 C31 H31B 109.0 . . ?
C32 C31 H31B 109.0 . . ?
H31A C31 H31B 107.8 . . ?
N3 C32 C33 121.6(12) . . ?
N3 C32 C31 114.4(12) . . ?
C33 C32 C31 124.0(14) . . ?
C32 C33 C34 119.3(15) . . ?
C32 C33 H33 120.3 . . ?
C34 C33 H33 120.3 . . ?
C35 C34 C33 117.8(14) . . ?
C35 C34 H34 121.1 . . ?
C33 C34 H34 121.1 . . ?
C34 C35 C36 121.5(12) . . ?
C34 C35 H35 119.2 . . ?
C36 C35 H35 119.2 . . ?
N3 C36 C35 119.3(13) . . ?
N3 C36 H36 120.4 . . ?
C35 C36 H36 120.4 . . ?
C43 C41 C44 111.5(13) . . ?
C43 C41 C42 106.2(12) . . ?
C44 C41 C42 106.5(11) . . ?
C43 C41 P1 116.6(10) . . ?
C44 C41 P1 108.2(9) . . ?
C42 C41 P1 107.4(9) . . ?
C41 C42 H42A 109.5 . . ?
C41 C42 H42B 109.5 . . ?
H42A C42 H42B 109.5 . . ?
C41 C42 H42C 109.5 . . ?
H42A C42 H42C 109.5 . . ?
H42B C42 H42C 109.5 . . ?
C41 C43 H43A 109.5 . . ?
C41 C43 H43B 109.5 . . ?
H43A C43 H43B 109.5 . . ?
C41 C43 H43C 109.5 . . ?
H43A C43 H43C 109.5 . . ?
H43B C43 H43C 109.5 . . ?
C41 C44 H44A 109.5 . . ?
C41 C44 H44B 109.5 . . ?
H44A C44 H44B 109.5 . . ?
C41 C44 H44C 109.5 . . ?
H44A C44 H44C 109.5 . . ?
H44B C44 H44C 109.5 . . ?
C52 C51 C53 108.6(10) . . ?
C52 C51 C54 110.9(11) . . ?
C53 C51 C54 107.3(11) . . ?
C52 C51 P1 114.1(9) . . ?
C53 C51 P1 105.6(8) . . ?
C54 C51 P1 110.0(8) . . ?
C51 C52 H52A 109.5 . . ?
C51 C52 H52B 109.5 . . ?
H52A C52 H52B 109.5 . . ?
C51 C52 H52C 109.5 . . ?
H52A C52 H52C 109.5 . . ?
H52B C52 H52C 109.5 . . ?
C51 C53 H53A 109.5 . . ?
C51 C53 H53B 109.5 . . ?
H53A C53 H53B 109.5 . . ?
C51 C53 H53C 109.5 . . ?
H53A C53 H53C 109.5 . . ?
H53B C53 H53C 109.5 . . ?
C51 C54 H54A 109.5 . . ?
C51 C54 H54B 109.5 . . ?
H54A C54 H54B 109.5 . . ?
C51 C54 H54C 109.5 . . ?
H54A C54 H54C 109.5 . . ?
H54B C54 H54C 109.5 . . ?
F1 B1 F3 107.7(14) . . ?
F1 B1 F4 111.5(13) . . ?
F3 B1 F4 109.7(12) . . ?
F1 B1 F2 110.5(11) . . ?
F3 B1 F2 108.9(12) . . ?
F4 B1 F2 108.5(14) . . ?
C211 O21 C214 108.5(19) . . ?
O21 C211 C212 107.4(16) . . ?
O21 C211 H21D 110.2 . . ?
C212 C211 H21D 110.2 . . ?
O21 C211 H21E 110.2 . . ?
C212 C211 H21E 110.2 . . ?
H21D C211 H21E 108.5 . . ?
C211 C212 C213 106.4(15) . . ?
C211 C212 H21F 110.4 . . ?
C213 C212 H21F 110.4 . . ?
C211 C212 H21G 110.4 . . ?
C213 C212 H21G 110.4 . . ?
H21F C212 H21G 108.6 . . ?
C212 C213 C214 105.5(15) . . ?
C212 C213 H21H 110.6 . . ?
C214 C213 H21H 110.6 . . ?
C212 C213 H21I 110.6 . . ?
C214 C213 H21I 110.6 . . ?
H21H C213 H21I 108.8 . . ?
O21 C214 C213 105.7(16) . . ?
O21 C214 H21J 110.6 . . ?
C213 C214 H21J 110.6 . . ?
O21 C214 H21K 110.6 . . ?
C213 C214 H21K 110.6 . . ?
H21J C214 H21K 108.7 . . ?
C224 O22 C221 107(3) . . ?
O22 C221 C222 106(2) . . ?
O22 C221 H22A 110.5 . . ?
C222 C221 H22A 110.5 . . ?
O22 C221 H22B 110.5 . . ?
C222 C221 H22B 110.5 . . ?
H22A C221 H22B 108.7 . . ?
C221 C222 C223 107.2(16) . . ?
C221 C222 H22C 110.3 . . ?
C223 C222 H22C 110.3 . . ?
C221 C222 H22D 110.3 . . ?
C223 C222 H22D 110.3 . . ?
H22C C222 H22D 108.5 . . ?
C224 C223 C222 106.1(18) . . ?
C224 C223 H22E 110.5 . . ?
C222 C223 H22E 110.5 . . ?
C224 C223 H22F 110.5 . . ?
C222 C223 H22F 110.5 . . ?
H22E C223 H22F 108.7 . . ?
O22 C224 C223 105(2) . . ?
O22 C224 H22G 110.8 . . ?
C223 C224 H22G 110.8 . . ?
O22 C224 H22H 110.8 . . ?
C223 C224 H22H 110.8 . . ?
H22G C224 H22H 108.9 . . ?

loop_
_geom_bond_atom_site_label_1
_geom_bond_atom_site_label_2
_geom_bond_distance
_geom_bond_site_symmetry_2
_geom_bond_publ_flag
Pt1 C2 2.048(11) . ?
Pt1 N12 2.172(9) . ?
Pt1 P1 2.228(3) . ?
Pt1 C1 2.251(12) . ?
Pt1 Cu1 2.625(2) . ?
Cu1 N3 1.982(10) . ?
Cu1 N11 2.038(10) . ?
Cu1 N2 2.335(11) . ?
Cu1 C1 2.362(9) . ?
P1 O1 1.700(8) . ?
P1 C41 1.851(13) . ?
P1 C51 1.867(12) . ?
O1 C18 1.339(15) . ?
N2 C31 1.417(16) . ?
N2 C21 1.45(2) . ?
N2 C11 1.454(18) . ?
N3 C32 1.333(18) . ?
N3 C36 1.345(15) . ?
N11 C19 1.324(17) . ?
N11 C12 1.342(16) . ?
N12 C18 1.321(17) . ?
N12 C19 1.394(15) . ?
C1 H1A 0.9800 . ?
C1 H1B 0.9800 . ?
C1 H1C 0.9800 . ?
C2 H2A 0.9800 . ?
C2 H2B 0.9800 . ?
C2 H2C 0.9800 . ?
C11 C12 1.50(2) . ?
C11 H11A 0.9900 . ?
C11 H11B 0.9900 . ?
C12 C13 1.397(18) . ?
C13 C14 1.41(2) . ?
C13 H13 0.9500 . ?
C14 C15 1.410(18) . ?
C14 H14 0.9500 . ?
C15 C16 1.40(2) . ?
C15 C19 1.414(17) . ?
C16 C17 1.372(19) . ?
C16 H16 0.9500 . ?
C17 C18 1.402(17) . ?
C17 H17 0.9500 . ?
C21 H21A 0.9800 . ?
C21 H21B 0.9800 . ?
C21 H21C 0.9800 . ?
C31 C32 1.497(17) . ?
C31 H31A 0.9900 . ?
C31 H31B 0.9900 . ?
C32 C33 1.35(2) . ?
C33 C34 1.41(2) . ?
C33 H33 0.9500 . ?
C34 C35 1.34(2) . ?
C34 H34 0.9500 . ?
C35 C36 1.383(18) . ?
C35 H35 0.9500 . ?
C36 H36 0.9500 . ?
C41 C43 1.51(2) . ?
C41 C44 1.536(18) . ?
C41 C42 1.552(18) . ?
C42 H42A 0.9800 . ?
C42 H42B 0.9800 . ?
C42 H42C 0.9800 . ?
C43 H43A 0.9800 . ?
C43 H43B 0.9800 . ?
C43 H43C 0.9800 . ?
C44 H44A 0.9800 . ?
C44 H44B 0.9800 . ?
C44 H44C 0.9800 . ?
C51 C52 1.506(18) . ?
C51 C53 1.544(16) . ?
C51 C54 1.545(16) . ?
C52 H52A 0.9800 . ?
C52 H52B 0.9800 . ?
C52 H52C 0.9800 . ?
C53 H53A 0.9800 . ?
C53 H53B 0.9800 . ?
C53 H53C 0.9800 . ?
C54 H54A 0.9800 . ?
C54 H54B 0.9800 . ?
C54 H54C 0.9800 . ?
B1 F1 1.355(19) . ?
B1 F3 1.362(16) . ?
B1 F4 1.37(2) . ?
B1 F2 1.388(16) . ?
O21 C211 1.45(2) . ?
O21 C214 1.46(2) . ?
C211 C212 1.47(3) . ?
C211 H21D 0.9900 . ?
C211 H21E 0.9900 . ?
C212 C213 1.48(3) . ?
C212 H21F 0.9900 . ?
C212 H21G 0.9900 . ?
C213 C214 1.48(3) . ?
C213 H21H 0.9900 . ?
C213 H21I 0.9900 . ?
C214 H21J 0.9900 . ?
C214 H21K 0.9900 . ?
O22 C224 1.46(3) . ?
O22 C221 1.46(2) . ?
C221 C222 1.47(3) . ?
C221 H22A 0.9900 . ?
C221 H22B 0.9900 . ?
C222 C223 1.48(3) . ?
C222 H22C 0.9900 . ?
C222 H22D 0.9900 . ?
C223 C224 1.47(3) . ?
C223 H22E 0.9900 . ?
C223 H22F 0.9900 . ?
C224 H22G 0.9900 . ?
C224 H22H 0.9900 . ?

loop_
_geom_torsion_atom_site_label_1
_geom_torsion_atom_site_label_2
_geom_torsion_atom_site_label_3
_geom_torsion_atom_site_label_4
_geom_torsion
_geom_torsion_site_symmetry_1
_geom_torsion_site_symmetry_2
_geom_torsion_site_symmetry_3
_geom_torsion_site_symmetry_4
_geom_torsion_publ_flag
C41 P1 O1 C18 -102.3(9) . . . . ?
C51 P1 O1 C18 141.9(8) . . . . ?
Pt1 P1 O1 C18 19.3(8) . . . . ?
C31 N2 C11 C12 85.6(18) . . . . ?
C21 N2 C11 C12 -152.0(15) . . . . ?
Cu1 N2 C11 C12 -16.0(17) . . . . ?
C19 N11 C12 C13 4.5(19) . . . . ?
Cu1 N11 C12 C13 180.0(11) . . . . ?
C19 N11 C12 C11 -179.5(13) . . . . ?
Cu1 N11 C12 C11 -4.1(17) . . . . ?
N2 C11 C12 N11 15(2) . . . . ?
N2 C11 C12 C13 -169.2(14) . . . . ?
N11 C12 C13 C14 -8(2) . . . . ?
C11 C12 C13 C14 176.2(14) . . . . ?
C12 C13 C14 C15 5(2) . . . . ?
C13 C14 C15 C16 -175.5(13) . . . . ?
C13 C14 C15 C19 0.1(18) . . . . ?
C14 C15 C16 C17 173.1(12) . . . . ?
C19 C15 C16 C17 -2.4(18) . . . . ?
C15 C16 C17 C18 4.3(17) . . . . ?
C19 N12 C18 O1 167.3(9) . . . . ?
Pt1 N12 C18 O1 -19.0(13) . . . . ?
C19 N12 C18 C17 -8.7(16) . . . . ?
Pt1 N12 C18 C17 165.0(9) . . . . ?
P1 O1 C18 N12 -1.8(13) . . . . ?
P1 O1 C18 C17 174.6(8) . . . . ?
C16 C17 C18 N12 1.4(18) . . . . ?
C16 C17 C18 O1 -174.7(10) . . . . ?
C12 N11 C19 N12 178.5(11) . . . . ?
Cu1 N11 C19 N12 3.1(14) . . . . ?
C12 N11 C19 C15 1.3(18) . . . . ?
Cu1 N11 C19 C15 -174.0(9) . . . . ?
C18 N12 C19 N11 -167.1(10) . . . . ?
Pt1 N12 C19 N11 20.0(14) . . . . ?
C18 N12 C19 C15 10.2(15) . . . . ?
Pt1 N12 C19 C15 -162.8(8) . . . . ?
C16 C15 C19 N11 172.1(11) . . . . ?
C14 C15 C19 N11 -3.6(18) . . . . ?
C16 C15 C19 N12 -5.0(17) . . . . ?
C14 C15 C19 N12 179.3(11) . . . . ?
C21 N2 C31 C32 74.8(18) . . . . ?
C11 N2 C31 C32 -160.3(15) . . . . ?
Cu1 N2 C31 C32 -50.2(16) . . . . ?
C36 N3 C32 C33 -3(2) . . . . ?
Cu1 N3 C32 C33 166.0(16) . . . . ?
C36 N3 C32 C31 175.9(14) . . . . ?
Cu1 N3 C32 C31 -14.9(17) . . . . ?
N2 C31 C32 N3 52(2) . . . . ?
N2 C31 C32 C33 -129(2) . . . . ?
N3 C32 C33 C34 -1(3) . . . . ?
C31 C32 C33 C34 180.0(19) . . . . ?
C32 C33 C34 C35 4(3) . . . . ?
C33 C34 C35 C36 -3(3) . . . . ?
C32 N3 C36 C35 4(2) . . . . ?
Cu1 N3 C36 C35 -163.3(10) . . . . ?
C34 C35 C36 N3 -1(2) . . . . ?
O1 P1 C41 C43 -51.0(13) . . . . ?
C51 P1 C41 C43 51.9(14) . . . . ?
Pt1 P1 C41 C43 -159.8(11) . . . . ?
O1 P1 C41 C44 -177.5(9) . . . . ?
C51 P1 C41 C44 -74.5(11) . . . . ?
Pt1 P1 C41 C44 73.8(10) . . . . ?
O1 P1 C41 C42 67.9(10) . . . . ?
C51 P1 C41 C42 170.9(9) . . . . ?
Pt1 P1 C41 C42 -40.8(10) . . . . ?
O1 P1 C51 C52 52.4(9) . . . . ?
C41 P1 C51 C52 -52.9(10) . . . . ?
Pt1 P1 C51 C52 159.6(7) . . . . ?
O1 P1 C51 C53 -66.8(9) . . . . ?
C41 P1 C51 C53 -172.1(8) . . . . ?
Pt1 P1 C51 C53 40.4(9) . . . . ?
O1 P1 C51 C54 177.8(9) . . . . ?
C41 P1 C51 C54 72.5(11) . . . . ?
Pt1 P1 C51 C54 -75.1(10) . . . . ?
C214 O21 C211 C212 3(4) . . . . ?
O21 C211 C212 C213 13(4) . . . . ?
C211 C212 C213 C214 -24(4) . . . . ?
C211 O21 C214 C213 -18(3) . . . . ?
C212 C213 C214 O21 25(3) . . . . ?
C224 O22 C221 C222 23(6) . . . . ?
O22 C221 C222 C223 -6(7) . . . . ?
C221 C222 C223 C224 -13(7) . . . . ?
C221 O22 C224 C223 -31(6) . . . . ?
C222 C223 C224 O22 27(6) . . . . ?
